data_4509456
loop_
_publ_author_name
'Zhao, Xiao-Qing'
'Zuo, Ya'
'Gao, Dong-Liang'
'Zhao, Bin'
'Shi, Wei'
'Cheng, Peng'

_publ_section_title
;
 Syntheses, Structures, and Luminescence Properties of a Series of
 LnIII&#x2212;BaIIHeterometal-Organic Frameworks
;
_journal_issue 9
_journal_name_full 'Crystal Growth &amp; Design'
_journal_page_first 3948
_journal_paper_doi 10.1021/cg9000818
_journal_volume 9
_journal_year 2009
_chemical_formula_sum 'C21 H27 Ba1.5 Dy N3 O21'
_chemical_formula_weight 1025.97
_chemical_name_systematic
; 
 ? 
;
_space_group_IT_number 14
_symmetry_cell_setting monoclinic
_symmetry_space_group_name_Hall '-P 2ybc'
_symmetry_space_group_name_H-M 'P 1 21/c 1'
_atom_sites_solution_hydrogens geom
_atom_sites_solution_primary direct
_atom_sites_solution_secondary difmap
_audit_creation_method SHELXL-97
_cell_angle_alpha 90.00
_cell_angle_beta 106.661(2)
_cell_angle_gamma 90.00
_cell_formula_units_Z 4
_cell_length_a 10.1928(12)
_cell_length_b 21.094(3)
_cell_length_c 15.4861(19)
_cell_measurement_reflns_used 7488
_cell_measurement_temperature 293(2)
_cell_measurement_theta_max 26.37
_cell_measurement_theta_min 2.35
_cell_volume 3189.8(7)
_computing_cell_refinement 'Bruker SMART'
_computing_data_collection 'Bruker SMART'
_computing_data_reduction 'Bruker SAINT'
_computing_molecular_graphics 'Bruker SHELXTL'
_computing_publication_material 'Bruker SHELXTL'
_computing_structure_refinement 'SHELXL-97 (Sheldrick, 1997)'
_computing_structure_solution 'SHELXS-97 (Sheldrick, 1990)'
_diffrn_ambient_temperature 293(2)
_diffrn_measured_fraction_theta_full 0.990
_diffrn_measured_fraction_theta_max 0.990
_diffrn_measurement_device_type 'CCD area detector'
_diffrn_measurement_method 'phi and omega scans'
_diffrn_radiation_monochromator graphite
_diffrn_radiation_source 'fine-focus sealed tube'
_diffrn_radiation_type MoK\a
_diffrn_radiation_wavelength 0.71073
_diffrn_reflns_av_R_equivalents 0.0470
_diffrn_reflns_av_sigmaI/netI 0.0434
_diffrn_reflns_limit_h_max 12
_diffrn_reflns_limit_h_min -11
_diffrn_reflns_limit_k_max 17
_diffrn_reflns_limit_k_min -25
_diffrn_reflns_limit_l_max 18
_diffrn_reflns_limit_l_min -18
_diffrn_reflns_number 15885
_diffrn_reflns_theta_full 25.01
_diffrn_reflns_theta_max 25.01
_diffrn_reflns_theta_min 1.93
_exptl_absorpt_coefficient_mu 4.248
_exptl_absorpt_correction_T_max 0.7275
_exptl_absorpt_correction_T_min 0.5877
_exptl_absorpt_correction_type multi-scan
_exptl_absorpt_process_details SADABS
_exptl_crystal_density_diffrn 2.136
_exptl_crystal_density_meas ?
_exptl_crystal_density_method 'not measured'
_exptl_crystal_F_000 1968
_exptl_crystal_size_max 0.14
_exptl_crystal_size_mid 0.10
_exptl_crystal_size_min 0.08
_refine_diff_density_max 3.363
_refine_diff_density_min -2.374
_refine_diff_density_rms 0.154
_refine_ls_extinction_method none
_refine_ls_goodness_of_fit_ref 1.038
_refine_ls_hydrogen_treatment constr
_refine_ls_matrix_type full
_refine_ls_number_parameters 451
_refine_ls_number_reflns 5561
_refine_ls_number_restraints 24
_refine_ls_restrained_S_all 1.048
_refine_ls_R_factor_all 0.0492
_refine_ls_R_factor_gt 0.0381
_refine_ls_shift/su_max 0.010
_refine_ls_shift/su_mean 0.000
_refine_ls_structure_factor_coef Fsqd
_refine_ls_weighting_details 'calc w=1/[\s^2^(Fo^2^)+(0.0445P)^2^+16.4034P] where P=(Fo^2^+2Fc^2^)/3'
_refine_ls_weighting_scheme calc
_refine_ls_wR_factor_gt 0.0934
_refine_ls_wR_factor_ref 0.0998
_reflns_number_gt 4614
_reflns_number_total 5561
_reflns_threshold_expression >2sigma(I)
_cod_data_source_file cg9000818sup10.cif
_cod_data_source_block 060821a
_cod_depositor_comments
;
The following automatic conversions were performed:

'_symmetry_cell_setting' value 'Monoclinic' changed to 'monoclinic'
according to /home/saulius/struct/CIF-dictionaries/cif_core.dic
dictionary named 'cif_core.dic' version 2.4.2 from
2011-04-26.

'_exptl_absorpt_correction_type' value 'Multi-scan'
changed to 'multi-scan' according to
/home/saulius/struct/CIF-dictionaries/cif_core.dic dictionary named
'cif_core.dic' version 2.4.2 from
2011-04-26.

'_refine_ls_hydrogen_treatment' value 'Constr' changed
to 'constr' according to
/home/saulius/struct/CIF-dictionaries/cif_core.dic dictionary named
'cif_core.dic' version 2.4.2 from 2011-04-26.

Automatic conversion script
Id: cif_fix_values 1891 2012-01-12 08:04:46Z andrius 

The following automatic conversions were performed:

'_exptl_crystal_density_meas' value 'NONE' was changed to '?' - the
value is perceived as not measured.

Automatic conversion script
Id: cif_fix_values 3008 2015-01-20 13:52:24Z robertas 
;
_cod_original_sg_symbol_H-M P2(1)/c
_cod_original_formula_sum 'C21 H27 Ba1.50 Dy N3 O21'
_cod_database_code 4509456

loop_
_symmetry_equiv_pos_as_xyz
'x, y, z'
'-x, y+1/2, -z+1/2'
'-x, -y, -z'
'x, -y-1/2, z-1/2'

loop_
_atom_site_label
_atom_site_type_symbol
_atom_site_fract_x
_atom_site_fract_y
_atom_site_fract_z
_atom_site_U_iso_or_equiv
_atom_site_adp_type
_atom_site_occupancy
_atom_site_symmetry_multiplicity
_atom_site_calc_flag
_atom_site_refinement_flags
_atom_site_disorder_assembly
_atom_site_disorder_group
Dy1 Dy 0.999077(19) 0.410450(9) 0.748692(13) 0.01962(5) Uani 1 1 d . . .
Ba1 Ba 0.43582(3) 0.576817(13) 0.585216(18) 0.02578(7) Uani 1 1 d . . .
O1 O 0.8210(3) 0.33163(16) 0.7079(2) 0.0316(9) Uani 1 1 d . B .
O2 O 0.6605(4) 0.2715(2) 0.7377(2) 0.0564(12) Uani 1 1 d . . .
O3 O 1.1120(3) 0.45430(16) 0.8940(2) 0.0296(8) Uani 1 1 d . B .
O4 O 1.1503(4) 0.4558(2) 1.0432(2) 0.0478(11) Uani 1 1 d . . .
O5 O 0.9020(3) 0.42945(17) 0.5906(2) 0.0346(9) Uani 1 1 d . B .
O6 O 0.8409(4) 0.3964(2) 0.4489(2) 0.0539(12) Uani 1 1 d . . .
O7 O 1.1562(3) 0.32822(16) 0.8207(2) 0.0326(9) Uani 1 1 d . B .
O8 O 1.2908(3) 0.24568(17) 0.8196(2) 0.0405(10) Uani 1 1 d . . .
O9 O 1.2153(3) 0.44859(16) 0.7312(2) 0.0327(9) Uani 1 1 d . B .
O10 O 1.3603(3) 0.52660(17) 0.7283(2) 0.0352(9) Uani 1 1 d . . .
O11 O 0.7928(3) 0.47058(15) 0.7433(2) 0.0301(8) Uani 1 1 d . B .
O12 O 0.6776(3) 0.56141(17) 0.7309(2) 0.0384(10) Uani 1 1 d . B .
O13 O 0.6578(4) 0.6436(2) 0.5465(3) 0.0600(13) Uani 1 1 d . . .
H13A H 0.7325 0.6491 0.5877 0.072 Uiso 1 1 d R . .
H13B H 0.6487 0.6579 0.4938 0.072 Uiso 1 1 d R . .
O14 O 0.4441(3) 0.54778(17) 0.4083(2) 0.0359(9) Uani 1 1 d . . .
H14A H 0.4990 0.5788 0.3881 0.043 Uiso 1 1 calc R . .
H14B H 0.3524 0.5481 0.3670 0.043 Uiso 1 1 calc R . .
O15 O 0.3533(4) 0.6839(2) 0.4709(3) 0.0574(13) Uani 1 1 d . . .
H15A H 0.3512 0.7205 0.4936 0.069 Uiso 1 1 d R . .
H15B H 0.3307 0.6793 0.4140 0.069 Uiso 1 1 d R . .
O16 O 0.2524(6) 0.4726(2) 0.5076(4) 0.107(2) Uani 1 1 d . . .
H16A H 0.2399 0.4426 0.5411 0.128 Uiso 1 1 d R . .
H16B H 0.2113 0.4721 0.4514 0.128 Uiso 1 1 d R . .
O17 O 0.4826(3) 0.68170(17) 0.6997(3) 0.0423(10) Uani 1 1 d . . .
H17A H 0.5097 0.6767 0.7565 0.051 Uiso 1 1 d R . .
H17B H 0.4696 0.7188 0.6776 0.051 Uiso 1 1 d R . .
O18 O 0.6457(5) 0.4718(3) 1.0512(3) 0.0869(18) Uani 1 1 d U . .
H18A H 0.7213 0.4953 1.0904 0.104 Uiso 1 1 calc R A 1
H18B H 0.6727 0.4277 1.0509 0.104 Uiso 1 1 calc R A 1
N1 N 0.9116(3) 0.37199(18) 0.8728(2) 0.0234(9) Uani 1 1 d . B 1
N2 N 1.0648(4) 0.33381(18) 0.6467(2) 0.0236(9) Uani 1 1 d . B 1
N3 N 1.0174(3) 0.52753(17) 0.7345(2) 0.0214(9) Uani 1 1 d . B 1
C1 C 0.7583(5) 0.3090(2) 0.7610(3) 0.0295(12) Uani 1 1 d . B 1
C2 C 0.8068(5) 0.3314(2) 0.8569(3) 0.0272(12) Uani 1 1 d . B 1
C3 C 0.7526(6) 0.3119(3) 0.9242(3) 0.0430(14) Uani 1 1 d . B 1
H3 H 0.6829 0.2819 0.9126 0.052 Uiso 1 1 calc R B 1
C4 C 0.8032(6) 0.3376(3) 1.0090(4) 0.0527(17) Uani 1 1 d . B 1
H4 H 0.7658 0.3262 1.0549 0.063 Uiso 1 1 calc R B 1
C5 C 0.9097(5) 0.3803(3) 1.0252(3) 0.0424(15) Uani 1 1 d . B 1
H5 H 0.9449 0.3982 1.0821 0.051 Uiso 1 1 calc R B 1
C6 C 0.9635(4) 0.3960(2) 0.9557(3) 0.0262(11) Uani 1 1 d . B 1
C7 C 1.0858(5) 0.4393(2) 0.9662(3) 0.0301(12) Uani 1 1 d . B 1
C8 C 0.9090(5) 0.3919(3) 0.5291(3) 0.0333(13) Uani 1 1 d . B 1
C9 C 1.0090(4) 0.3378(2) 0.5573(3) 0.0280(12) Uani 1 1 d . B 1
C10 C 1.0424(5) 0.2960(3) 0.4983(3) 0.0396(14) Uani 1 1 d . B 1
H10 H 1.0025 0.3001 0.4365 0.047 Uiso 1 1 calc R B 1
C11 C 1.1347(6) 0.2487(3) 0.5314(4) 0.0424(14) Uani 1 1 d . B 1
H11 H 1.1598 0.2208 0.4924 0.051 Uiso 1 1 calc R B 1
C12 C 1.1906(5) 0.2427(2) 0.6241(3) 0.0367(13) Uani 1 1 d . B 1
H12 H 1.2516 0.2102 0.6484 0.044 Uiso 1 1 calc R B 1
C13 C 1.1529(4) 0.2865(2) 0.6794(3) 0.0262(11) Uani 1 1 d . B 1
C14 C 1.2049(4) 0.2871(2) 0.7815(3) 0.0272(12) Uani 1 1 d . B 1
C15 C 1.2473(4) 0.5055(2) 0.7307(3) 0.0268(12) Uani 1 1 d . B 1
C16 C 1.1386(4) 0.5534(2) 0.7356(3) 0.0241(11) Uani 1 1 d . B 1
C17 C 1.1607(5) 0.6180(2) 0.7437(3) 0.0321(12) Uani 1 1 d . B 1
H17 H 1.2464 0.6350 0.7479 0.038 Uiso 1 1 calc R B 1
C18 C 1.0506(6) 0.6572(2) 0.7456(3) 0.0370(14) Uani 1 1 d . B 1
H18 H 1.0618 0.7010 0.7496 0.044 Uiso 1 1 calc R B 1
C19 C 0.9262(5) 0.6305(2) 0.7413(3) 0.0307(12) Uani 1 1 d . B 1
H19 H 0.8515 0.6558 0.7414 0.037 Uiso 1 1 calc R B 1
C20 C 0.9142(4) 0.5654(2) 0.7370(3) 0.0225(11) Uani 1 1 d . B 1
C21 C 0.7834(4) 0.5309(2) 0.7371(3) 0.0238(11) Uani 1 1 d . B 1
Ba2 Ba 0.58262(7) 0.51806(4) 0.88842(5) 0.0570(2) Uani 0.50 1 d P . 1
O19 O 0.4681(9) 0.3960(5) 0.8448(7) 0.070(3) Uani 0.50 1 d PU C 1
O19' O 0.4064(10) 0.3982(6) 0.9408(6) 0.086(4) Uani 0.50 1 d P D 2
O20 O 0.5648(8) 0.6233(4) 0.8819(5) 0.058(2) Uani 0.50 1 d PU E 2
O21 O 0.4121(6) 0.3650(3) 0.6565(4) 0.0669(17) Uani 0.75 1 d PU . .
O22 O 0.5367(7) 0.7936(4) 0.5160(4) 0.085(2) Uani 0.75 1 d P . .

loop_
_atom_site_aniso_label
_atom_site_aniso_U_11
_atom_site_aniso_U_22
_atom_site_aniso_U_33
_atom_site_aniso_U_23
_atom_site_aniso_U_13
_atom_site_aniso_U_12
Dy1 0.01526(9) 0.01996(10) 0.02343(10) 0.00053(8) 0.00519(7) -0.00019(8)
Ba1 0.02905(13) 0.02395(13) 0.02586(13) -0.00005(11) 0.01032(10) -0.00047(12)
O1 0.0312(16) 0.0381(19) 0.0281(16) -0.0052(14) 0.0129(13) -0.0159(14)
O2 0.066(2) 0.062(2) 0.040(2) -0.0076(18) 0.0137(18) -0.046(2)
O3 0.0263(15) 0.0348(18) 0.0272(16) -0.0045(14) 0.0066(13) -0.0079(14)
O4 0.0323(18) 0.076(3) 0.0306(18) -0.0127(19) 0.0012(15) -0.0154(19)
O5 0.0368(17) 0.0358(19) 0.0299(17) -0.0011(15) 0.0073(14) 0.0079(16)
O6 0.046(2) 0.086(3) 0.0264(18) 0.009(2) 0.0057(16) 0.014(2)
O7 0.0357(17) 0.0338(19) 0.0262(16) 0.0009(14) 0.0054(14) 0.0132(15)
O8 0.0396(19) 0.0352(19) 0.0409(19) 0.0047(16) 0.0020(16) 0.0157(16)
O9 0.0219(14) 0.0312(18) 0.0505(19) -0.0011(15) 0.0189(13) -0.0007(14)
O10 0.0192(14) 0.049(2) 0.0385(18) 0.0136(16) 0.0107(13) -0.0065(15)
O11 0.0200(14) 0.0271(17) 0.0437(18) -0.0022(15) 0.0097(13) -0.0023(13)
O12 0.0213(15) 0.0364(19) 0.054(2) -0.0067(17) 0.0061(15) 0.0062(15)
O13 0.045(2) 0.081(3) 0.051(2) -0.004(2) 0.0090(19) -0.017(2)
O14 0.0306(17) 0.0363(19) 0.0370(18) -0.0075(16) 0.0037(15) -0.0017(15)
O15 0.080(3) 0.049(2) 0.035(2) 0.0004(19) 0.004(2) 0.007(2)
O16 0.086(4) 0.063(3) 0.126(5) -0.017(3) -0.041(4) 0.012(3)
O17 0.0390(18) 0.0320(19) 0.059(2) -0.0109(18) 0.0186(16) -0.0006(16)
O18 0.049(2) 0.150(5) 0.062(3) 0.007(3) 0.016(2) -0.017(3)
N1 0.0198(16) 0.026(2) 0.0248(18) -0.0012(16) 0.0068(14) 0.0005(16)
N2 0.0185(16) 0.031(2) 0.0224(18) 0.0001(15) 0.0074(14) -0.0036(15)
N3 0.0186(16) 0.0257(19) 0.0193(17) 0.0007(15) 0.0046(14) -0.0049(15)
C1 0.032(2) 0.026(2) 0.025(2) 0.000(2) 0.001(2) -0.009(2)
C2 0.028(2) 0.025(2) 0.028(2) 0.0037(19) 0.0073(19) -0.0036(19)
C3 0.046(3) 0.050(3) 0.037(3) 0.001(2) 0.019(2) -0.016(3)
C4 0.056(3) 0.076(4) 0.032(3) 0.001(3) 0.023(2) -0.031(3)
C5 0.043(3) 0.058(4) 0.026(2) -0.004(2) 0.009(2) -0.009(3)
C6 0.021(2) 0.033(2) 0.024(2) 0.003(2) 0.0064(17) 0.002(2)
C7 0.021(2) 0.035(3) 0.031(2) -0.003(2) 0.0029(19) 0.005(2)
C8 0.019(2) 0.055(3) 0.024(2) 0.005(2) 0.0036(18) -0.004(2)
C9 0.022(2) 0.036(3) 0.027(2) -0.002(2) 0.0076(18) -0.007(2)
C10 0.043(3) 0.052(3) 0.026(2) -0.009(2) 0.014(2) -0.007(3)
C11 0.049(3) 0.034(3) 0.050(3) -0.012(2) 0.023(2) -0.002(2)
C12 0.041(3) 0.032(3) 0.042(3) -0.009(2) 0.019(2) -0.001(2)
C13 0.024(2) 0.024(2) 0.031(2) -0.0044(19) 0.0102(18) -0.0023(19)
C14 0.023(2) 0.027(2) 0.031(2) -0.001(2) 0.0074(18) 0.004(2)
C15 0.021(2) 0.035(3) 0.025(2) 0.009(2) 0.0076(17) -0.002(2)
C16 0.027(2) 0.024(2) 0.022(2) 0.0022(18) 0.0082(17) -0.0059(19)
C17 0.035(2) 0.031(3) 0.031(2) 0.004(2) 0.012(2) -0.011(2)
C18 0.053(3) 0.025(3) 0.032(3) -0.002(2) 0.011(2) -0.007(2)
C19 0.033(2) 0.026(2) 0.032(2) -0.001(2) 0.009(2) 0.001(2)
C20 0.023(2) 0.026(2) 0.0148(19) -0.0004(18) 0.0000(17) 0.0029(19)
C21 0.018(2) 0.027(2) 0.025(2) -0.0032(19) 0.0031(17) 0.0042(19)
Ba2 0.0238(3) 0.0982(6) 0.0429(4) 0.0237(4) -0.0003(3) -0.0199(3)
O19 0.057(4) 0.068(5) 0.078(5) 0.011(4) 0.009(4) 0.002(4)
O19' 0.057(5) 0.144(10) 0.050(5) -0.007(6) 0.003(5) -0.019(6)
O20 0.061(4) 0.092(5) 0.034(3) -0.038(3) 0.035(3) -0.035(4)
O21 0.066(3) 0.075(4) 0.064(3) 0.007(3) 0.027(3) -0.032(3)
O22 0.063(4) 0.127(6) 0.060(4) 0.039(4) 0.010(3) -0.017(4)

loop_
_atom_type_symbol
_atom_type_description
_atom_type_scat_dispersion_real
_atom_type_scat_dispersion_imag
_atom_type_scat_source
C C 0.0033 0.0016 'International Tables Vol C Tables 4.2.6.8 and 6.1.1.4'
H H 0.0000 0.0000 'International Tables Vol C Tables 4.2.6.8 and 6.1.1.4'
N N 0.0061 0.0033 'International Tables Vol C Tables 4.2.6.8 and 6.1.1.4'
O O 0.0106 0.0060 'International Tables Vol C Tables 4.2.6.8 and 6.1.1.4'
Ba Ba -0.3244 2.2819 'International Tables Vol C Tables 4.2.6.8 and 6.1.1.4'
Dy Dy -0.1892 4.4098 'International Tables Vol C Tables 4.2.6.8 and 6.1.1.4'

loop_
_geom_angle_atom_site_label_1
_geom_angle_atom_site_label_2
_geom_angle_atom_site_label_3
_geom_angle
_geom_angle_site_symmetry_1
_geom_angle_site_symmetry_3
O5 Dy1 O3 147.13(12) . .
O5 Dy1 O7 128.24(11) . .
O3 Dy1 O7 76.51(11) . .
O5 Dy1 O1 77.75(11) . .
O3 Dy1 O1 129.42(11) . .
O7 Dy1 O1 88.60(11) . .
O5 Dy1 O9 87.29(12) . .
O3 Dy1 O9 76.75(11) . .
O7 Dy1 O9 77.67(12) . .
O1 Dy1 O9 146.88(12) . .
O5 Dy1 O11 77.20(12) . .
O3 Dy1 O11 90.49(11) . .
O7 Dy1 O11 147.57(12) . .
O1 Dy1 O11 76.84(11) . .
O9 Dy1 O11 128.63(11) . .
O5 Dy1 N1 135.44(11) . .
O3 Dy1 N1 65.24(11) . .
O7 Dy1 N1 75.17(12) . .
O1 Dy1 N1 64.25(11) . .
O9 Dy1 N1 137.25(11) . .
O11 Dy1 N1 72.40(12) . .
O5 Dy1 N2 64.32(12) . .
O3 Dy1 N2 134.68(11) . .
O7 Dy1 N2 63.94(11) . .
O1 Dy1 N2 72.80(12) . .
O9 Dy1 N2 74.09(12) . .
O11 Dy1 N2 134.82(11) . .
N1 Dy1 N2 120.25(12) . .
O5 Dy1 N3 76.33(11) . .
O3 Dy1 N3 70.88(11) . .
O7 Dy1 N3 134.30(11) . .
O1 Dy1 N3 136.99(11) . .
O9 Dy1 N3 64.47(11) . .
O11 Dy1 N3 64.33(11) . .
N1 Dy1 N3 116.49(12) . .
N2 Dy1 N3 123.26(12) . .
O10 Ba1 O6 74.26(10) 1_455 3_666
O10 Ba1 O17 80.23(11) 1_455 .
O6 Ba1 O17 86.50(12) 3_666 .
O10 Ba1 O14 141.89(10) 1_455 .
O6 Ba1 O14 99.80(10) 3_666 .
O17 Ba1 O14 137.67(11) . .
O10 Ba1 O12 72.33(10) 1_455 .
O6 Ba1 O12 140.99(11) 3_666 .
O17 Ba1 O12 68.58(10) . .
O14 Ba1 O12 118.92(10) . .
O10 Ba1 O15 134.78(12) 1_455 .
O6 Ba1 O15 67.45(13) 3_666 .
O17 Ba1 O15 74.44(11) . .
O14 Ba1 O15 69.83(11) . .
O12 Ba1 O15 128.25(11) . .
O10 Ba1 O13 140.79(10) 1_455 .
O6 Ba1 O13 132.79(13) 3_666 .
O17 Ba1 O13 75.07(12) . .
O14 Ba1 O13 70.13(11) . .
O12 Ba1 O13 70.49(11) . .
O15 Ba1 O13 65.83(13) . .
O10 Ba1 O14 80.55(11) 1_455 3_666
O6 Ba1 O14 126.12(12) 3_666 3_666
O17 Ba1 O14 134.91(10) . 3_666
O14 Ba1 O14 72.95(11) . 3_666
O12 Ba1 O14 66.81(9) . 3_666
O15 Ba1 O14 142.26(11) . 3_666
O13 Ba1 O14 95.85(12) . 3_666
O10 Ba1 O16 75.39(16) 1_455 .
O6 Ba1 O16 65.04(15) 3_666 .
O17 Ba1 O16 146.47(16) . .
O14 Ba1 O16 68.35(16) . .
O12 Ba1 O16 123.30(13) . .
O15 Ba1 O16 107.59(14) . .
O13 Ba1 O16 137.31(17) . .
O14 Ba1 O16 62.82(12) 3_666 .
O10 Ba1 Ba1 112.41(8) 1_455 3_666
O6 Ba1 Ba1 118.36(9) 3_666 3_666
O17 Ba1 Ba1 153.96(7) . 3_666
O14 Ba1 Ba1 36.90(7) . 3_666
O12 Ba1 Ba1 92.89(7) . 3_666
O15 Ba1 Ba1 106.53(9) . 3_666
O13 Ba1 Ba1 81.65(9) . 3_666
O14 Ba1 Ba1 36.05(7) 3_666 3_666
O16 Ba1 Ba1 59.07(13) . 3_666
O10 Ba1 Ba2 34.16(6) 1_455 .
O6 Ba1 Ba2 105.13(8) 3_666 .
O17 Ba1 Ba2 67.93(8) . .
O14 Ba1 Ba2 145.66(7) . .
O12 Ba1 Ba2 38.41(8) . .
O15 Ba1 Ba2 142.10(8) . .
O13 Ba1 Ba2 107.21(8) . .
O14 Ba1 Ba2 73.33(7) 3_666 .
O16 Ba1 Ba2 101.39(13) . .
Ba1 Ba1 Ba2 109.157(16) 3_666 .
C1 O1 Dy1 124.8(3) . .
C7 O3 Dy1 124.6(3) . .
C7 O4 Ba2 129.7(3) . 3_767
C8 O5 Dy1 124.9(3) . .
C8 O6 Ba1 116.9(3) . 3_666
C14 O7 Dy1 125.6(3) . .
C15 O9 Dy1 124.5(3) . .
C15 O10 Ba1 129.4(3) . 1_655
C15 O10 Ba2 117.6(3) . 1_655
Ba1 O10 Ba2 112.87(11) 1_655 1_655
C21 O11 Dy1 124.5(3) . .
C21 O12 Ba1 131.3(3) . .
C21 O12 Ba2 104.7(3) . .
Ba1 O12 Ba2 105.71(11) . .
Ba1 O13 H13A 120.0 . .
Ba1 O13 H13B 120.0 . .
H13A O13 H13B 120.0 . .
Ba1 O14 Ba1 107.05(11) . 3_666
Ba1 O14 H14A 110.3 . .
Ba1 O14 H14A 110.3 3_666 .
Ba1 O14 H14B 110.3 . .
Ba1 O14 H14B 110.3 3_666 .
H14A O14 H14B 108.6 . .
Ba1 O15 H15A 120.1 . .
Ba1 O15 H15B 119.9 . .
H15A O15 H15B 120.0 . .
Ba1 O16 H16A 120.0 . .
Ba1 O16 H16B 120.0 . .
H16A O16 H16B 120.0 . .
Ba1 O17 H17A 120.3 . .
Ba1 O17 H17B 119.7 . .
H17A O17 H17B 120.0 . .
Ba2 O18 Ba2 107.54(17) . 3_667
Ba2 O18 H18A 110.2 . .
Ba2 O18 H18A 110.2 3_667 .
Ba2 O18 H18B 110.2 . .
Ba2 O18 H18B 110.2 3_667 .
H18A O18 H18B 108.5 . .
C2 N1 C6 119.7(4) . .
C2 N1 Dy1 120.9(3) . .
C6 N1 Dy1 119.2(3) . .
C9 N2 C13 118.6(4) . .
C9 N2 Dy1 120.2(3) . .
C13 N2 Dy1 121.1(3) . .
C20 N3 C16 119.1(4) . .
C20 N3 Dy1 120.9(3) . .
C16 N3 Dy1 119.6(3) . .
O2 C1 O1 124.2(4) . .
O2 C1 C2 119.8(5) . .
O1 C1 C2 116.0(4) . .
N1 C2 C3 121.7(4) . .
N1 C2 C1 113.8(4) . .
C3 C2 C1 124.5(4) . .
C2 C3 C4 118.9(5) . .
C2 C3 H3 120.5 . .
C4 C3 H3 120.5 . .
C3 C4 C5 119.4(5) . .
C3 C4 H4 120.3 . .
C5 C4 H4 120.3 . .
C4 C5 C6 118.9(5) . .
C4 C5 H5 120.6 . .
C6 C5 H5 120.6 . .
N1 C6 C5 121.3(4) . .
N1 C6 C7 114.7(4) . .
C5 C6 C7 124.0(4) . .
O4 C7 O3 126.6(5) . .
O4 C7 C6 117.8(5) . .
O3 C7 C6 115.6(4) . .
O6 C8 O5 125.0(5) . .
O6 C8 C9 119.0(5) . .
O5 C8 C9 115.9(4) . .
N2 C9 C10 122.0(4) . .
N2 C9 C8 113.5(4) . .
C10 C9 C8 124.4(4) . .
C11 C10 C9 119.5(5) . .
C11 C10 H10 120.3 . .
C9 C10 H10 120.3 . .
C10 C11 C12 119.2(5) . .
C10 C11 H11 120.4 . .
C12 C11 H11 120.4 . .
C13 C12 C11 118.3(5) . .
C13 C12 H12 120.9 . .
C11 C12 H12 120.9 . .
N2 C13 C12 122.4(4) . .
N2 C13 C14 112.6(4) . .
C12 C13 C14 125.0(4) . .
O7 C14 O8 125.3(4) . .
O7 C14 C13 116.6(4) . .
O8 C14 C13 118.1(4) . .
O9 C15 O10 126.2(5) . .
O9 C15 C16 116.5(4) . .
O10 C15 C16 117.3(4) . .
N3 C16 C17 121.8(4) . .
N3 C16 C15 114.1(4) . .
C17 C16 C15 124.0(4) . .
C16 C17 C18 118.3(5) . .
C16 C17 H17 120.9 . .
C18 C17 H17 120.9 . .
C19 C18 C17 119.4(5) . .
C19 C18 H18 120.3 . .
C17 C18 H18 120.3 . .
C18 C19 C20 118.6(5) . .
C18 C19 H19 120.7 . .
C20 C19 H19 120.7 . .
N3 C20 C19 122.7(4) . .
N3 C20 C21 114.4(4) . .
C19 C20 C21 122.9(4) . .
O12 C21 O11 124.7(4) . .
O12 C21 C20 119.7(4) . .
O11 C21 C20 115.5(4) . .
O18 Ba2 O4 75.78(14) . 3_767
O18 Ba2 O18 72.46(17) . 3_667
O4 Ba2 O18 135.34(14) 3_767 3_667
O18 Ba2 O19 82.0(2) . .
O4 Ba2 O19 125.8(2) 3_767 .
O18 Ba2 O19 79.7(3) 3_667 .
O18 Ba2 O10 141.33(13) . 1_455
O4 Ba2 O10 142.76(11) 3_767 1_455
O18 Ba2 O10 75.62(12) 3_667 1_455
O19 Ba2 O10 71.2(2) . 1_455
O18 Ba2 O12 148.16(13) . .
O4 Ba2 O12 74.43(10) 3_767 .
O18 Ba2 O12 138.61(13) 3_667 .
O19 Ba2 O12 106.8(2) . .
O10 Ba2 O12 68.62(9) 1_455 .
O18 Ba2 Ba2 37.39(11) . 3_667
O4 Ba2 Ba2 107.75(9) 3_767 3_667
O18 Ba2 Ba2 35.07(10) 3_667 3_667
O19 Ba2 Ba2 78.6(2) . 3_667
O10 Ba2 Ba2 108.20(7) 1_455 3_667
O12 Ba2 Ba2 171.77(8) . 3_667
O18 Ba2 Ba1 172.48(13) . .
O4 Ba2 Ba1 109.81(9) 3_767 .
O18 Ba2 Ba1 105.22(10) 3_667 .
O19 Ba2 Ba1 90.6(2) . .
O10 Ba2 Ba1 32.97(7) 1_455 .
O12 Ba2 Ba1 35.88(6) . .
Ba2 Ba2 Ba1 139.87(2) 3_667 .

loop_
_geom_bond_atom_site_label_1
_geom_bond_atom_site_label_2
_geom_bond_distance
_geom_bond_site_symmetry_2
Dy1 O5 2.396(3) .
Dy1 O3 2.399(3) .
Dy1 O7 2.407(3) .
Dy1 O1 2.409(3) .
Dy1 O9 2.434(3) .
Dy1 O11 2.436(3) .
Dy1 N1 2.477(4) .
Dy1 N2 2.483(4) .
Dy1 N3 2.491(4) .
Ba1 O10 2.757(3) 1_455
Ba1 O6 2.775(4) 3_666
Ba1 O17 2.789(4) .
Ba1 O14 2.832(4) .
Ba1 O12 2.843(3) .
Ba1 O15 2.844(4) .
Ba1 O13 2.871(4) .
Ba1 O14 2.889(3) 3_666
Ba1 O16 2.913(5) .
Ba1 Ba1 4.6001(7) 3_666
Ba1 Ba2 4.6684(9) .
O1 C1 1.270(6) .
O2 C1 1.242(6) .
O3 C7 1.262(6) .
O4 C7 1.236(6) .
O4 Ba2 2.680(4) 3_767
O5 C8 1.256(6) .
O6 C8 1.240(6) .
O6 Ba1 2.775(4) 3_666
O7 C14 1.241(6) .
O8 C14 1.259(5) .
O9 C15 1.245(6) .
O10 C15 1.245(5) .
O10 Ba1 2.757(3) 1_655
O10 Ba2 2.845(3) 1_655
O11 C21 1.277(5) .
O12 C21 1.236(5) .
O12 Ba2 3.013(4) .
O13 H13A 0.8499 .
O13 H13B 0.8500 .
O14 Ba1 2.889(3) 3_666
O14 H14A 0.9700 .
O14 H14B 0.9700 .
O15 H15A 0.8499 .
O15 H15B 0.8501 .
O16 H16A 0.8500 .
O16 H16B 0.8499 .
O17 H17A 0.8499 .
O17 H17B 0.8499 .
O18 Ba2 2.606(5) .
O18 Ba2 2.753(5) 3_667
O18 H18A 0.9700 .
O18 H18B 0.9700 .
N1 C2 1.335(6) .
N1 C6 1.340(6) .
N2 C9 1.339(6) .
N2 C13 1.340(6) .
N3 C20 1.331(6) .
N3 C16 1.346(6) .
C1 C2 1.501(6) .
C2 C3 1.375(7) .
C3 C4 1.377(7) .
C3 H3 0.9300 .
C4 C5 1.377(8) .
C4 H4 0.9300 .
C5 C6 1.381(7) .
C5 H5 0.9300 .
C6 C7 1.516(7) .
C8 C9 1.509(7) .
C9 C10 1.381(7) .
C10 C11 1.366(8) .
C10 H10 0.9300 .
C11 C12 1.390(7) .
C11 H11 0.9300 .
C12 C13 1.388(7) .
C12 H12 0.9300 .
C13 C14 1.516(6) .
C15 C16 1.518(7) .
C16 C17 1.379(7) .
C17 C18 1.401(8) .
C17 H17 0.9300 .
C18 C19 1.372(8) .
C18 H18 0.9300 .
C19 C20 1.377(7) .
C19 H19 0.9300 .
C20 C21 1.520(6) .
Ba2 O4 2.680(4) 3_767
Ba2 O18 2.753(5) 3_667
Ba2 O19 2.827(10) .
Ba2 O10 2.845(3) 1_455
Ba2 Ba2 4.3240(16) 3_667

loop_
_geom_torsion_atom_site_label_1
_geom_torsion_atom_site_label_2
_geom_torsion_atom_site_label_3
_geom_torsion_atom_site_label_4
_geom_torsion
_geom_torsion_site_symmetry_1
_geom_torsion_site_symmetry_4
O5 Dy1 O1 C1 -151.9(4) . .
O3 Dy1 O1 C1 7.2(4) . .
O7 Dy1 O1 C1 78.4(4) . .
O9 Dy1 O1 C1 143.0(3) . .
O11 Dy1 O1 C1 -72.4(4) . .
N1 Dy1 O1 C1 4.2(3) . .
N2 Dy1 O1 C1 141.5(4) . .
N3 Dy1 O1 C1 -97.9(4) . .
O5 Dy1 O3 C7 139.5(3) . .
O7 Dy1 O3 C7 -77.2(4) . .
O1 Dy1 O3 C7 -0.5(4) . .
O9 Dy1 O3 C7 -157.4(4) . .
O11 Dy1 O3 C7 72.8(4) . .
N1 Dy1 O3 C7 2.5(3) . .
N2 Dy1 O3 C7 -106.4(4) . .
N3 Dy1 O3 C7 135.3(4) . .
O3 Dy1 O5 C8 143.3(4) . .
O7 Dy1 O5 C8 11.0(4) . .
O1 Dy1 O5 C8 -67.2(4) . .
O9 Dy1 O5 C8 83.0(4) . .
O11 Dy1 O5 C8 -146.3(4) . .
N1 Dy1 O5 C8 -98.6(4) . .
N2 Dy1 O5 C8 9.4(4) . .
N3 Dy1 O5 C8 147.4(4) . .
O5 Dy1 O7 C14 1.2(4) . .
O3 Dy1 O7 C14 -154.4(4) . .
O1 Dy1 O7 C14 74.3(4) . .
O9 Dy1 O7 C14 -75.3(4) . .
O11 Dy1 O7 C14 136.8(4) . .
N1 Dy1 O7 C14 138.0(4) . .
N2 Dy1 O7 C14 2.8(4) . .
N3 Dy1 O7 C14 -109.2(4) . .
O5 Dy1 O9 C15 82.5(3) . .
O3 Dy1 O9 C15 -68.6(3) . .
O7 Dy1 O9 C15 -147.4(4) . .
O1 Dy1 O9 C15 145.0(3) . .
O11 Dy1 O9 C15 11.2(4) . .
N1 Dy1 O9 C15 -95.9(4) . .
N2 Dy1 O9 C15 146.5(4) . .
N3 Dy1 O9 C15 6.3(3) . .
O5 Dy1 O11 C21 -81.6(3) . .
O3 Dy1 O11 C21 67.7(3) . .
O7 Dy1 O11 C21 132.7(3) . .
O1 Dy1 O11 C21 -161.8(4) . .
O9 Dy1 O11 C21 -5.7(4) . .
N1 Dy1 O11 C21 131.4(4) . .
N2 Dy1 O11 C21 -113.1(3) . .
N3 Dy1 O11 C21 -0.8(3) . .
O10 Ba1 O12 C21 121.7(4) 1_455 .
O6 Ba1 O12 C21 153.9(4) 3_666 .
O17 Ba1 O12 C21 -152.1(4) . .
O14 Ba1 O12 C21 -18.5(5) . .
O15 Ba1 O12 C21 -104.7(4) . .
O13 Ba1 O12 C21 -71.0(4) . .
O14 Ba1 O12 C21 34.6(4) 3_666 .
O16 Ba1 O12 C21 63.4(5) . .
Ba1 Ba1 O12 C21 9.1(4) 3_666 .
Ba2 Ba1 O12 C21 126.8(5) . .
O10 Ba1 O12 Ba2 -5.11(11) 1_455 .
O6 Ba1 O12 Ba2 27.1(2) 3_666 .
O17 Ba1 O12 Ba2 81.09(13) . .
O14 Ba1 O12 Ba2 -145.24(11) . .
O15 Ba1 O12 Ba2 128.54(14) . .
O13 Ba1 O12 Ba2 162.19(15) . .
O14 Ba1 O12 Ba2 -92.19(13) 3_666 .
O16 Ba1 O12 Ba2 -63.4(2) . .
Ba1 Ba1 O12 Ba2 -117.73(9) 3_666 .
O10 Ba1 O14 Ba1 -47.99(19) 1_455 3_666
O6 Ba1 O14 Ba1 -124.94(13) 3_666 3_666
O17 Ba1 O14 Ba1 139.46(12) . 3_666
O12 Ba1 O14 Ba1 50.21(15) . 3_666
O15 Ba1 O14 Ba1 173.62(15) . 3_666
O13 Ba1 O14 Ba1 102.95(14) . 3_666
O14 Ba1 O14 Ba1 0.0 3_666 3_666
O16 Ba1 O14 Ba1 -66.90(14) . 3_666
Ba2 Ba1 O14 Ba1 11.31(19) . 3_666
O5 Dy1 N1 C2 30.0(4) . .
O3 Dy1 N1 C2 178.1(4) . .
O7 Dy1 N1 C2 -100.1(3) . .
O1 Dy1 N1 C2 -4.4(3) . .
O9 Dy1 N1 C2 -152.4(3) . .
O11 Dy1 N1 C2 79.2(3) . .
N2 Dy1 N1 C2 -53.0(4) . .
N3 Dy1 N1 C2 127.4(3) . .
O5 Dy1 N1 C6 -145.0(3) . .
O3 Dy1 N1 C6 3.2(3) . .
O7 Dy1 N1 C6 85.0(3) . .
O1 Dy1 N1 C6 -179.3(4) . .
O9 Dy1 N1 C6 32.7(4) . .
O11 Dy1 N1 C6 -95.8(3) . .
N2 Dy1 N1 C6 132.1(3) . .
N3 Dy1 N1 C6 -47.5(3) . .
O5 Dy1 N2 C9 -4.4(3) . .
O3 Dy1 N2 C9 -151.1(3) . .
O7 Dy1 N2 C9 177.0(4) . .
O1 Dy1 N2 C9 80.0(3) . .
O9 Dy1 N2 C9 -99.2(3) . .
O11 Dy1 N2 C9 30.0(4) . .
N1 Dy1 N2 C9 125.0(3) . .
N3 Dy1 N2 C9 -55.4(4) . .
O5 Dy1 N2 C13 177.8(4) . .
O3 Dy1 N2 C13 31.1(4) . .
O7 Dy1 N2 C13 -0.8(3) . .
O1 Dy1 N2 C13 -97.8(3) . .
O9 Dy1 N2 C13 83.1(3) . .
O11 Dy1 N2 C13 -147.7(3) . .
N1 Dy1 N2 C13 -52.8(4) . .
N3 Dy1 N2 C13 126.8(3) . .
O5 Dy1 N3 C20 86.7(3) . .
O3 Dy1 N3 C20 -95.7(3) . .
O7 Dy1 N3 C20 -142.6(3) . .
O1 Dy1 N3 C20 32.2(4) . .
O9 Dy1 N3 C20 -179.8(3) . .
O11 Dy1 N3 C20 4.5(3) . .
N1 Dy1 N3 C20 -47.6(3) . .
N2 Dy1 N3 C20 132.8(3) . .
O5 Dy1 N3 C16 -101.6(3) . .
O3 Dy1 N3 C16 76.0(3) . .
O7 Dy1 N3 C16 29.1(4) . .
O1 Dy1 N3 C16 -156.1(3) . .
O9 Dy1 N3 C16 -8.0(3) . .
O11 Dy1 N3 C16 176.2(3) . .
N1 Dy1 N3 C16 124.1(3) . .
N2 Dy1 N3 C16 -55.5(3) . .
Dy1 O1 C1 O2 175.1(4) . .
Dy1 O1 C1 C2 -3.6(6) . .
C6 N1 C2 C3 -1.9(7) . .
Dy1 N1 C2 C3 -176.8(4) . .
C6 N1 C2 C1 179.3(4) . .
Dy1 N1 C2 C1 4.4(5) . .
O2 C1 C2 N1 -179.4(4) . .
O1 C1 C2 N1 -0.7(6) . .
O2 C1 C2 C3 1.9(8) . .
O1 C1 C2 C3 -179.5(5) . .
N1 C2 C3 C4 3.5(8) . .
C1 C2 C3 C4 -177.9(5) . .
C2 C3 C4 C5 -2.3(9) . .
C3 C4 C5 C6 -0.3(9) . .
C2 N1 C6 C5 -0.8(7) . .
Dy1 N1 C6 C5 174.2(4) . .
C2 N1 C6 C7 177.5(4) . .
Dy1 N1 C6 C7 -7.5(5) . .
C4 C5 C6 N1 1.9(8) . .
C4 C5 C6 C7 -176.3(5) . .
Ba2 O4 C7 O3 -30.8(8) 3_767 .
Ba2 O4 C7 C6 148.4(3) 3_767 .
Dy1 O3 C7 O4 172.2(4) . .
Dy1 O3 C7 C6 -7.1(6) . .
N1 C6 C7 O4 -170.0(4) . .
C5 C6 C7 O4 8.3(7) . .
N1 C6 C7 O3 9.3(6) . .
C5 C6 C7 O3 -172.4(5) . .
Ba1 O6 C8 O5 -44.6(7) 3_666 .
Ba1 O6 C8 C9 135.4(4) 3_666 .
Dy1 O5 C8 O6 167.5(4) . .
Dy1 O5 C8 C9 -12.5(6) . .
C13 N2 C9 C10 -1.9(7) . .
Dy1 N2 C9 C10 -179.8(4) . .
C13 N2 C9 C8 178.5(4) . .
Dy1 N2 C9 C8 0.6(5) . .
O6 C8 C9 N2 -172.8(5) . .
O5 C8 C9 N2 7.2(6) . .
O6 C8 C9 C10 7.6(8) . .
O5 C8 C9 C10 -172.4(5) . .
N2 C9 C10 C11 0.4(8) . .
C8 C9 C10 C11 179.9(5) . .
C9 C10 C11 C12 1.5(8) . .
C10 C11 C12 C13 -1.8(8) . .
C9 N2 C13 C12 1.6(7) . .
Dy1 N2 C13 C12 179.4(4) . .
C9 N2 C13 C14 -178.6(4) . .
Dy1 N2 C13 C14 -0.8(5) . .
C11 C12 C13 N2 0.3(8) . .
C11 C12 C13 C14 -179.5(5) . .
Dy1 O7 C14 O8 177.3(4) . .
Dy1 O7 C14 C13 -4.3(6) . .
N2 C13 C14 O7 3.1(6) . .
C12 C13 C14 O7 -177.1(5) . .
N2 C13 C14 O8 -178.3(4) . .
C12 C13 C14 O8 1.4(7) . .
Dy1 O9 C15 O10 174.6(3) . .
Dy1 O9 C15 C16 -4.0(5) . .
Ba1 O10 C15 O9 102.4(5) 1_655 .
Ba2 O10 C15 O9 -74.1(5) 1_655 .
Ba1 O10 C15 C16 -79.0(5) 1_655 .
Ba2 O10 C15 C16 104.5(4) 1_655 .
C20 N3 C16 C17 3.3(6) . .
Dy1 N3 C16 C17 -168.6(3) . .
C20 N3 C16 C15 -178.9(4) . .
Dy1 N3 C16 C15 9.3(5) . .
O9 C15 C16 N3 -3.7(6) . .
O10 C15 C16 N3 177.6(4) . .
O9 C15 C16 C17 174.1(4) . .
O10 C15 C16 C17 -4.6(7) . .
N3 C16 C17 C18 -3.7(7) . .
C15 C16 C17 C18 178.6(4) . .
C16 C17 C18 C19 1.5(7) . .
C17 C18 C19 C20 1.1(7) . .
C16 N3 C20 C19 -0.6(6) . .
Dy1 N3 C20 C19 171.2(3) . .
C16 N3 C20 C21 -178.9(4) . .
Dy1 N3 C20 C21 -7.2(5) . .
C18 C19 C20 N3 -1.6(7) . .
C18 C19 C20 C21 176.6(4) . .
Ba1 O12 C21 O11 -73.7(6) . .
Ba2 O12 C21 O11 53.5(5) . .
Ba1 O12 C21 C20 105.8(4) . .
Ba2 O12 C21 C20 -127.1(3) . .
Dy1 O11 C21 O12 177.1(3) . .
Dy1 O11 C21 C20 -2.4(5) . .
N3 C20 C21 O12 -173.3(4) . .
C19 C20 C21 O12 8.3(7) . .
N3 C20 C21 O11 6.2(6) . .
C19 C20 C21 O11 -172.2(4) . .
Ba2 O18 Ba2 O4 148.2(2) 3_667 3_767
Ba2 O18 Ba2 O18 0.0 3_667 3_667
Ba2 O18 Ba2 O19 -81.6(3) 3_667 .
Ba2 O18 Ba2 O10 -35.7(4) 3_667 1_455
Ba2 O18 Ba2 O12 169.26(16) 3_667 .
Ba2 O18 Ba2 Ba1 -73.1(11) 3_667 .
C21 O12 Ba2 O18 27.1(4) . .
Ba1 O12 Ba2 O18 168.6(3) . .
C21 O12 Ba2 O4 48.3(3) . 3_767
Ba1 O12 Ba2 O4 -170.19(15) . 3_767
C21 O12 Ba2 O18 -168.5(3) . 3_667
Ba1 O12 Ba2 O18 -27.0(3) . 3_667
C21 O12 Ba2 O19 -75.1(3) . .
Ba1 O12 Ba2 O19 66.4(2) . .
C21 O12 Ba2 O10 -136.5(3) . 1_455
Ba1 O12 Ba2 O10 5.07(11) . 1_455
C21 O12 Ba2 Ba2 154.8(4) . 3_667
Ba1 O12 Ba2 Ba2 -63.7(5) . 3_667
C21 O12 Ba2 Ba1 -141.5(3) . .
O10 Ba1 Ba2 O18 44.2(10) 1_455 .
O6 Ba1 Ba2 O18 70.2(10) 3_666 .
O17 Ba1 Ba2 O18 149.9(10) . .
O14 Ba1 Ba2 O18 -64.9(10) . .
O12 Ba1 Ba2 O18 -127.1(10) . .
O15 Ba1 Ba2 O18 142.7(10) . .
O13 Ba1 Ba2 O18 -144.7(10) . .
O14 Ba1 Ba2 O18 -53.6(10) 3_666 .
O16 Ba1 Ba2 O18 3.2(10) . .
Ba1 Ba1 Ba2 O18 -57.8(10) 3_666 .
O10 Ba1 Ba2 O4 -178.64(17) 1_455 3_767
O6 Ba1 Ba2 O4 -152.65(14) 3_666 3_767
O17 Ba1 Ba2 O4 -72.89(13) . 3_767
O14 Ba1 Ba2 O4 72.26(16) . 3_767
O12 Ba1 Ba2 O4 10.05(15) . 3_767
O15 Ba1 Ba2 O4 -80.07(18) . 3_767
O13 Ba1 Ba2 O4 -7.52(14) . 3_767
O14 Ba1 Ba2 O4 83.55(12) 3_666 3_767
O16 Ba1 Ba2 O4 140.40(16) . 3_767
Ba1 Ba1 Ba2 O4 79.42(10) 3_666 3_767
O10 Ba1 Ba2 O18 -26.8(2) 1_455 3_667
O6 Ba1 Ba2 O18 -0.82(18) 3_666 3_667
O17 Ba1 Ba2 O18 78.94(16) . 3_667
O14 Ba1 Ba2 O18 -135.91(19) . 3_667
O12 Ba1 Ba2 O18 161.88(19) . 3_667
O15 Ba1 Ba2 O18 71.8(2) . 3_667
O13 Ba1 Ba2 O18 144.31(17) . 3_667
O14 Ba1 Ba2 O18 -124.62(16) 3_666 3_667
O16 Ba1 Ba2 O18 -67.77(19) . 3_667
Ba1 Ba1 Ba2 O18 -128.75(14) 3_666 3_667
O10 Ba1 Ba2 O19 52.6(2) 1_455 .
O6 Ba1 Ba2 O19 78.6(2) 3_666 .
O17 Ba1 Ba2 O19 158.4(2) . .
O14 Ba1 Ba2 O19 -56.5(2) . .
O12 Ba1 Ba2 O19 -118.7(2) . .
O15 Ba1 Ba2 O19 151.2(3) . .
O13 Ba1 Ba2 O19 -136.2(2) . .
O14 Ba1 Ba2 O19 -45.2(2) 3_666 .
O16 Ba1 Ba2 O19 11.7(2) . .
Ba1 Ba1 Ba2 O19 -49.3(2) 3_666 .
O6 Ba1 Ba2 O10 26.00(17) 3_666 1_455
O17 Ba1 Ba2 O10 105.75(16) . 1_455
O14 Ba1 Ba2 O10 -109.10(19) . 1_455
O12 Ba1 Ba2 O10 -171.31(18) . 1_455
O15 Ba1 Ba2 O10 98.6(2) . 1_455
O13 Ba1 Ba2 O10 171.12(17) . 1_455
O14 Ba1 Ba2 O10 -97.81(16) 3_666 1_455
O16 Ba1 Ba2 O10 -40.96(19) . 1_455
Ba1 Ba1 Ba2 O10 -101.94(14) 3_666 1_455
O10 Ba1 Ba2 O12 171.31(18) 1_455 .
O6 Ba1 Ba2 O12 -162.69(16) 3_666 .
O17 Ba1 Ba2 O12 -82.94(14) . .
O14 Ba1 Ba2 O12 62.21(17) . .
O15 Ba1 Ba2 O12 -90.12(19) . .
O13 Ba1 Ba2 O12 -17.57(15) . .
O14 Ba1 Ba2 O12 73.50(14) 3_666 .
O16 Ba1 Ba2 O12 130.35(17) . .
Ba1 Ba1 Ba2 O12 69.37(12) 3_666 .
O10 Ba1 Ba2 Ba2 -20.17(14) 1_455 3_667
O6 Ba1 Ba2 Ba2 5.83(12) 3_666 3_667
O17 Ba1 Ba2 Ba2 85.58(9) . 3_667
O14 Ba1 Ba2 Ba2 -129.27(13) . 3_667
O12 Ba1 Ba2 Ba2 168.52(13) . 3_667
O15 Ba1 Ba2 Ba2 78.41(16) . 3_667
O13 Ba1 Ba2 Ba2 150.95(11) . 3_667
O14 Ba1 Ba2 Ba2 -117.98(9) 3_666 3_667
O16 Ba1 Ba2 Ba2 -61.13(14) . 3_667
Ba1 Ba1 Ba2 Ba2 -122.11(5) 3_666 3_667
